data_7214223
loop_
_publ_author_name
'D\'eniz, Mariadel'
'Hern\'andez-Rodr\'iguez, Irene'
'Pas\'an, Jorge'
'Fabelo, Oscar'
'Ca\~nadillas-Delgado, Laura'
'Vallejo, Julia'
'Julve, Miguel'
'Lloret, Francesc'
'Ruiz-P\'erez, Catalina'

_publ_section_title
;
 Syntheses, crystal structures and magnetic properties of five new
 manganese(ii) complexes: influence of the conformation of different
 alkyl/aryl substituted malonate ligands on the crystal packing
;
_journal_issue 13
_journal_name_full CrystEngComm
_journal_page_first 2766
_journal_paper_doi 10.1039/c3ce42086h
_journal_volume 16
_journal_year 2014
_chemical_formula_sum 'C10 H10 Mn O5'
_chemical_formula_weight 265.12
_chemical_name_systematic
;
 ?
;
_space_group_IT_number 61
_symmetry_cell_setting orthorhombic
_symmetry_space_group_name_Hall '-P 2ac 2ab'
_symmetry_space_group_name_H-M 'P b c a'
_atom_sites_solution_hydrogens geom
_atom_sites_solution_primary direct
_atom_sites_solution_secondary difmap
_audit_creation_method SHELXL-97
_cell_angle_alpha 90.00
_cell_angle_beta 90.00
_cell_angle_gamma 90.00
_cell_formula_units_Z 8
_cell_length_a 9.2037(3)
_cell_length_b 7.9073(2)
_cell_length_c 29.7366(13)
_cell_measurement_temperature 293(2)
_cell_volume 2164.12(13)
_computing_cell_refinement
;
CrysAlisPro, Agilent Technologies,
Version 1.171.35.11 (release 16-05-2011 CrysAlis171 .NET)
(compiled May 16 2011,17:55:39)
;
_computing_data_collection
;
CrysAlisPro, Agilent Technologies,
Version 1.171.35.11 (release 16-05-2011 CrysAlis171 .NET)
(compiled May 16 2011,17:55:39)
;
_computing_data_reduction
;
CrysAlisPro, Agilent Technologies,
Version 1.171.35.11 (release 16-05-2011 CrysAlis171 .NET)
(compiled May 16 2011,17:55:39)
;
_computing_structure_refinement 'SHELXL-97 (Sheldrick, 1997)'
_computing_structure_solution 'SHELXS-97 (Sheldrick, 1997)'
_diffrn_ambient_temperature 293(2)
_diffrn_detector 'CCD plate'
_diffrn_detector_area_resol_mean 10.5953
_diffrn_measured_fraction_theta_full 0.985
_diffrn_measured_fraction_theta_max 0.985
_diffrn_measurement_device_type 'SuperNova, Dual, Cu at zero, Atlas'
_diffrn_measurement_method 'CCD rotation images, thick slices'
_diffrn_radiation_monochromator mirror
_diffrn_radiation_probe x-ray
_diffrn_radiation_source 'SuperNova (Cu) X-ray Source'
_diffrn_radiation_type CuK\a
_diffrn_radiation_wavelength 1.54184
_diffrn_reflns_av_R_equivalents 0.0425
_diffrn_reflns_av_sigmaI/netI 0.0431
_diffrn_reflns_limit_h_max 11
_diffrn_reflns_limit_h_min -10
_diffrn_reflns_limit_k_max 9
_diffrn_reflns_limit_k_min -5
_diffrn_reflns_limit_l_max 35
_diffrn_reflns_limit_l_min -34
_diffrn_reflns_number 5914
_diffrn_reflns_theta_full 71.84
_diffrn_reflns_theta_max 71.84
_diffrn_reflns_theta_min 5.65
_exptl_absorpt_coefficient_mu 9.990
_exptl_absorpt_correction_T_max 0.736
_exptl_absorpt_correction_T_min 0.554
_exptl_absorpt_correction_type gaussian
_exptl_absorpt_process_details
;
CrysAlisPro, Agilent Technologies,
Version 1.171.36.21 (release 14-08-2012 CrysAlis171 .NET)
(compiled Sep 14 2012,17:21:16)
Numerical absorption correction based on gaussian integration over
            a multifaceted crystal model
;
_exptl_crystal_colour Colourless
_exptl_crystal_density_diffrn 1.627
_exptl_crystal_density_method 'not measured'
_exptl_crystal_description Prism
_exptl_crystal_F_000 1080
_exptl_crystal_size_max 0.07
_exptl_crystal_size_mid 0.06
_exptl_crystal_size_min 0.04
_refine_diff_density_max 0.220
_refine_diff_density_min -0.201
_refine_diff_density_rms 0.051
_refine_ls_extinction_method none
_refine_ls_goodness_of_fit_ref 1.014
_refine_ls_hydrogen_treatment mixed
_refine_ls_matrix_type full
_refine_ls_number_parameters 153
_refine_ls_number_reflns 2082
_refine_ls_number_restraints 6
_refine_ls_restrained_S_all 1.013
_refine_ls_R_factor_all 0.0500
_refine_ls_R_factor_gt 0.0321
_refine_ls_shift/su_max 0.001
_refine_ls_shift/su_mean 0.000
_refine_ls_structure_factor_coef Fsqd
_refine_ls_weighting_details 'calc w=1/[\s^2^(Fo^2^)+(0.0264P)^2^+0.0000P] where P=(Fo^2^+2Fc^2^)/3'
_refine_ls_weighting_scheme calc
_refine_ls_wR_factor_gt 0.0650
_refine_ls_wR_factor_ref 0.0718
_reflns_number_gt 1581
_reflns_number_total 2082
_reflns_threshold_expression >2sigma(I)
_cod_data_source_file c3ce42086h2.cif
_cod_data_source_block shelxl
_cod_depositor_comments
;
The following automatic conversions were performed:

'_symmetry_cell_setting' value 'Orthorhombic' changed to
'orthorhombic' according to
/usr/data/users/saulius/crontab/automatic-downloads/current/RSC/lib/dictionaries/cif_core.dic
dictionary named 'cif_core.dic' version 2.4.2 from 2011-04-26.

Automatic conversion script
Id: cif_fix_values 2281 2013-09-26 08:29:07Z andrius 
;
_cod_original_sg_symbol_H-M Pbca
_cod_database_code 7214223

loop_
_symmetry_equiv_pos_as_xyz
'x, y, z'
'-x+1/2, -y, z+1/2'
'-x, y+1/2, -z+1/2'
'x+1/2, -y+1/2, -z'
'-x, -y, -z'
'x-1/2, y, -z-1/2'
'x, -y-1/2, z-1/2'
'-x-1/2, y-1/2, z'

loop_
_atom_site_label
_atom_site_type_symbol
_atom_site_fract_x
_atom_site_fract_y
_atom_site_fract_z
_atom_site_U_iso_or_equiv
_atom_site_adp_type
_atom_site_occupancy
_atom_site_symmetry_multiplicity
_atom_site_calc_flag
_atom_site_refinement_flags
Mn1 Mn 0.65337(4) 0.04210(5) 0.532490(14) 0.02843(11) Uani 1 1 d .
O4 O 0.42038(17) 0.1334(2) 0.52002(6) 0.0290(4) Uani 1 1 d .
O2 O 0.66341(17) 0.2677(2) 0.57041(7) 0.0363(4) Uani 1 1 d .
O3 O 0.21935(17) 0.2865(2) 0.52583(6) 0.0333(4) Uani 1 1 d .
O1 O 0.62233(19) 0.5307(2) 0.54975(7) 0.0414(5) Uani 1 1 d .
O1W O 0.5360(2) -0.1289(2) 0.57896(7) 0.0404(5) Uani 1 1 d D
C3 C 0.3483(2) 0.2553(3) 0.53634(8) 0.0240(4) Uani 1 1 d .
C1 C 0.5796(3) 0.3896(3) 0.56330(8) 0.0284(5) Uani 1 1 d .
C2 C 0.4185(2) 0.3670(3) 0.57223(8) 0.0275(5) Uani 1 1 d .
H2 H 0.3717 0.4783 0.5716 0.033 Uiso 1 1 calc R
C5 C 0.4483(3) 0.3960(4) 0.65644(10) 0.0446(7) Uani 1 1 d .
C4 C 0.3922(3) 0.2866(4) 0.61864(9) 0.0390(6) Uani 1 1 d .
H4A H 0.2888 0.2682 0.6227 0.047 Uiso 1 1 calc R
H4B H 0.4400 0.1774 0.6198 0.047 Uiso 1 1 calc R
C6 C 0.3584(4) 0.5140(4) 0.67683(11) 0.0538(8) Uani 1 1 d .
H6 H 0.2612 0.5203 0.6684 0.065 Uiso 1 1 calc R
C8 C 0.5523(5) 0.6136(6) 0.72287(14) 0.0814(13) Uani 1 1 d .
H8 H 0.5877 0.6877 0.7445 0.098 Uiso 1 1 calc R
C9 C 0.6423(5) 0.4932(6) 0.70391(14) 0.0823(13) Uani 1 1 d .
H9 H 0.7382 0.4843 0.7135 0.099 Uiso 1 1 calc R
C10 C 0.5909(4) 0.3863(5) 0.67096(12) 0.0619(9) Uani 1 1 d .
H10 H 0.6528 0.3065 0.6583 0.074 Uiso 1 1 calc R
C7 C 0.4110(5) 0.6225(5) 0.70942(13) 0.0708(11) Uani 1 1 d .
H7 H 0.3494 0.7023 0.7223 0.085 Uiso 1 1 calc R
H1WA H 0.454(3) -0.154(5) 0.5653(13) 0.086(15) Uiso 1 1 d D
H1WB H 0.589(4) -0.223(4) 0.5780(18) 0.13(2) Uiso 1 1 d D

loop_
_atom_site_aniso_label
_atom_site_aniso_U_11
_atom_site_aniso_U_22
_atom_site_aniso_U_33
_atom_site_aniso_U_23
_atom_site_aniso_U_13
_atom_site_aniso_U_12
Mn1 0.02003(17) 0.02362(18) 0.0416(2) -0.00475(17) -0.00069(16) -0.00176(15)
O4 0.0210(8) 0.0237(8) 0.0423(10) -0.0051(7) -0.0030(7) 0.0008(6)
O2 0.0231(8) 0.0319(9) 0.0539(11) -0.0146(8) -0.0027(8) 0.0015(7)
O3 0.0221(8) 0.0343(9) 0.0437(11) 0.0029(8) -0.0015(7) 0.0029(7)
O1 0.0317(10) 0.0310(9) 0.0614(12) -0.0006(9) 0.0108(8) -0.0081(8)
O1W 0.0366(11) 0.0337(10) 0.0510(12) 0.0040(9) 0.0062(9) 0.0031(8)
C3 0.0203(10) 0.0186(10) 0.0330(12) 0.0056(9) 0.0009(9) -0.0010(8)
C1 0.0230(11) 0.0261(11) 0.0362(13) -0.0090(11) 0.0041(9) -0.0027(9)
C2 0.0212(11) 0.0222(11) 0.0392(14) -0.0021(10) 0.0027(10) -0.0016(9)
C5 0.0454(17) 0.0535(17) 0.0349(15) 0.0019(13) 0.0042(12) -0.0004(13)
C4 0.0337(14) 0.0416(15) 0.0417(16) 0.0032(12) 0.0042(11) -0.0025(11)
C6 0.0559(19) 0.059(2) 0.0467(18) 0.0036(14) -0.0009(15) 0.0042(15)
C8 0.090(3) 0.098(3) 0.056(2) -0.024(2) -0.003(2) -0.020(3)
C9 0.058(2) 0.129(4) 0.059(2) -0.021(2) -0.0162(19) -0.004(2)
C10 0.0469(18) 0.091(3) 0.047(2) -0.0119(18) -0.0079(15) 0.0069(18)
C7 0.088(3) 0.067(2) 0.058(2) -0.0121(19) 0.008(2) 0.007(2)

loop_
_atom_type_symbol
_atom_type_description
_atom_type_scat_dispersion_real
_atom_type_scat_dispersion_imag
_atom_type_scat_source
C C 0.0181 0.0091 'International Tables Vol C Tables 4.2.6.8 and 6.1.1.4'
H H 0.0000 0.0000 'International Tables Vol C Tables 4.2.6.8 and 6.1.1.4'
O O 0.0492 0.0322 'International Tables Vol C Tables 4.2.6.8 and 6.1.1.4'
Mn Mn -0.5299 2.8052 'International Tables Vol C Tables 4.2.6.8 and 6.1.1.4'

loop_
_geom_angle_atom_site_label_1
_geom_angle_atom_site_label_2
_geom_angle_atom_site_label_3
_geom_angle
_geom_angle_site_symmetry_1
_geom_angle_site_symmetry_3
O2 Mn1 O1 82.21(7) . 8_755
O2 Mn1 O4 157.90(7) . 5_656
O1 Mn1 O4 116.38(7) 8_755 5_656
O2 Mn1 O1W 101.76(8) . .
O1 Mn1 O1W 107.27(8) 8_755 .
O4 Mn1 O1W 84.67(7) 5_656 .
O2 Mn1 O3 83.83(7) . 4_556
O1 Mn1 O3 87.15(7) 8_755 4_556
O4 Mn1 O3 85.26(7) 5_656 4_556
O1W Mn1 O3 165.03(7) . 4_556
O2 Mn1 O4 82.03(6) . .
O1 Mn1 O4 163.56(7) 8_755 .
O4 Mn1 O4 78.16(7) 5_656 .
O1W Mn1 O4 80.61(7) . .
O3 Mn1 O4 86.50(6) 4_556 .
C3 O4 Mn1 126.24(15) . 5_656
C3 O4 Mn1 131.87(15) . .
Mn1 O4 Mn1 101.84(7) 5_656 .
C1 O2 Mn1 122.20(16) . .
C3 O3 Mn1 123.97(15) . 4_456
C1 O1 Mn1 114.85(16) . 8_765
O3 C3 O4 123.4(2) . .
O3 C3 C2 117.4(2) . .
O4 C3 C2 119.07(19) . .
O1 C1 O2 123.2(2) . .
O1 C1 C2 118.0(2) . .
O2 C1 C2 118.8(2) . .
C1 C2 C3 111.02(19) . .
C1 C2 C4 111.0(2) . .
C3 C2 C4 108.73(19) . .
C10 C5 C6 117.8(3) . .
C10 C5 C4 121.7(3) . .
C6 C5 C4 120.4(3) . .
C5 C4 C2 112.2(2) . .
C7 C6 C5 121.0(4) . .
C7 C8 C9 119.2(4) . .
C10 C9 C8 120.4(4) . .
C9 C10 C5 120.9(4) . .
C8 C7 C6 120.5(4) . .

loop_
_geom_bond_atom_site_label_1
_geom_bond_atom_site_label_2
_geom_bond_distance
_geom_bond_site_symmetry_2
Mn1 O2 2.1121(17) .
Mn1 O1 2.1291(18) 8_755
Mn1 O4 2.1964(16) 5_656
Mn1 O1W 2.215(2) .
Mn1 O3 2.2834(18) 4_556
Mn1 O4 2.2928(16) .
O4 C3 1.267(3) .
O4 Mn1 2.1964(16) 5_656
O2 C1 1.252(3) .
O3 C3 1.252(3) .
O3 Mn1 2.2834(18) 4_456
O1 C1 1.250(3) .
O1 Mn1 2.1291(17) 8_765
C3 C2 1.529(3) .
C1 C2 1.517(3) .
C2 C4 1.539(4) .
C5 C10 1.383(5) .
C5 C6 1.387(4) .
C5 C4 1.509(4) .
C6 C7 1.382(5) .
C8 C7 1.362(6) .
C8 C9 1.382(6) .
C9 C10 1.378(5) .

loop_
_geom_hbond_atom_site_label_D
_geom_hbond_atom_site_label_H
_geom_hbond_atom_site_label_A
_geom_hbond_distance_DH
_geom_hbond_distance_HA
_geom_hbond_distance_DA
_geom_hbond_angle_DHA
_geom_hbond_site_symmetry_A
O1W H1WA O3 0.882(14) 2.034(15) 2.910(3) 172(4) 8_655
O1W H1WB O1 0.886(14) 2.15(3) 2.938(3) 148(4) 1_545
O1W H1WB O2 0.886(14) 2.29(4) 2.896(3) 125(4) 8_755
